data_4313881
loop_
_publ_author_name
'Jennifer L. Nehring'
'D. Michael Heinekey'

_publ_section_title
;
 Dinuclear Iron Isonitrile Complexes: Models for the Iron Hydrogenase
 Active Site
;
_journal_name_full 'Inorganic Chemistry'
_journal_page_first 4288
_journal_page_last 4292
_journal_paper_doi 10.1021/ic034334b
_journal_volume 42
_journal_year 2003
_chemical_formula_sum 'C17 H24 Fe2 N2 O4 S2'
_chemical_formula_weight 496.20
_chemical_name_common FeCNtBuH
_chemical_name_systematic
;
   ?
;
_space_group_IT_number 62
_symmetry_cell_setting orthorhombic
_symmetry_space_group_name_Hall '-P 2ac 2n'
_symmetry_space_group_name_H-M 'P n m a'
_atom_sites_solution_hydrogens geom
_atom_sites_solution_primary direct
_atom_sites_solution_secondary difmap
_audit_creation_method SHELXL-97
_cell_angle_alpha 90.00
_cell_angle_beta 90.00
_cell_angle_gamma 90.00
_cell_formula_units_Z 4
_cell_length_a 16.3690(4)
_cell_length_b 15.2380(12)
_cell_length_c 8.7430(12)
_cell_measurement_reflns_used 348
_cell_measurement_temperature 130(2)
_cell_volume 2180.8(3)
_computing_cell_refinement 'HKL SCALEPACK'
_computing_data_collection KappaCCD
_computing_data_reduction DENZO
_computing_molecular_graphics 'maXus, Zortep'
_computing_publication_material 'SHELXL-97 (Sheldrick, 1997)'
_computing_structure_refinement 'SHELXL-97 (Sheldrick, 1997)'
_computing_structure_solution SIR92
_diffrn_ambient_temperature 130(2)
_diffrn_measured_fraction_theta_full 0.991
_diffrn_measured_fraction_theta_max 0.991
_diffrn_measurement_device_type 'Nonius KappaCCD'
_diffrn_measurement_method '\f and \w scans'
_diffrn_radiation_monochromator graphite
_diffrn_radiation_source 'fine-focus sealed tube'
_diffrn_radiation_type MoK\a
_diffrn_radiation_wavelength 0.71073
_diffrn_reflns_av_R_equivalents 0.0780
_diffrn_reflns_av_sigmaI/netI 0.1075
_diffrn_reflns_limit_h_max 20
_diffrn_reflns_limit_h_min -20
_diffrn_reflns_limit_k_max 18
_diffrn_reflns_limit_k_min -18
_diffrn_reflns_limit_l_max 10
_diffrn_reflns_limit_l_min -10
_diffrn_reflns_number 4074
_diffrn_reflns_theta_full 26.36
_diffrn_reflns_theta_max 26.36
_diffrn_reflns_theta_min 2.67
_exptl_absorpt_coefficient_mu 1.545
_exptl_absorpt_correction_T_max 0.8995
_exptl_absorpt_correction_T_min 0.8127
_exptl_absorpt_correction_type HKL-SCALEPACK
_exptl_crystal_colour block
_exptl_crystal_density_diffrn 1.511
_exptl_crystal_density_method 'not measured'
_exptl_crystal_description red
_exptl_crystal_F_000 1024
_exptl_crystal_size_max 0.14
_exptl_crystal_size_mid 0.07
_exptl_crystal_size_min 0.07
_refine_diff_density_max 0.471
_refine_diff_density_min -0.494
_refine_diff_density_rms 0.089
_refine_ls_extinction_method none
_refine_ls_goodness_of_fit_ref 0.935
_refine_ls_hydrogen_treatment 'H atoms riding'
_refine_ls_matrix_type full
_refine_ls_number_parameters 157
_refine_ls_number_reflns 2285
_refine_ls_number_restraints 0
_refine_ls_restrained_S_all 0.935
_refine_ls_R_factor_all 0.1090
_refine_ls_R_factor_gt 0.0465
_refine_ls_shift/su_max 0.001
_refine_ls_shift/su_mean 0.000
_refine_ls_structure_factor_coef Fsqd
_refine_ls_weighting_details 'calc w=1/[\s^2^(Fo^2^)+(0.0530P)^2^+0.0000P] where P=(Fo^2^+2Fc^2^)/3'
_refine_ls_weighting_scheme calc
_refine_ls_wR_factor_gt 0.0977
_refine_ls_wR_factor_ref 0.1139
_reflns_number_gt 1322
_reflns_number_total 2285
_reflns_threshold_expression >2sigma(I)
_cod_data_source_file ic034334b.cif
_cod_data_source_block shelxl
_cod_depositor_comments
;
The following automatic conversions were performed:

'_symmetry_cell_setting' value 'Orthorhombic' changed to
'orthorhombic' according to the built-in table from CIF Core
dictionary named 'cif_core.dic' version 2.4.1 from 2010-06-29.

Automatic conversion script
Id: cif_fix_values 1646 2011-03-28 12:23:43Z adriana 
;
_cod_database_code 4313881

loop_
_symmetry_equiv_pos_as_xyz
'x, y, z'
'-x+1/2, -y, z+1/2'
'x+1/2, -y+1/2, -z+1/2'
'-x, y+1/2, -z'
'-x, -y, -z'
'x-1/2, y, -z-1/2'
'-x-1/2, y-1/2, z-1/2'
'x, -y-1/2, z'

loop_
_atom_site_label
_atom_site_type_symbol
_atom_site_fract_x
_atom_site_fract_y
_atom_site_fract_z
_atom_site_U_iso_or_equiv
_atom_site_adp_type
_atom_site_occupancy
_atom_site_symmetry_multiplicity
_atom_site_calc_flag
_atom_site_refinement_flags
_atom_site_disorder_assembly
_atom_site_disorder_group
Fe1 Fe 0.05591(3) 0.16712(4) 0.10732(6) 0.0272(2) Uani 1 1 d . . .
S1 S 0.17011(9) 0.2500 0.09039(16) 0.0325(4) Uani 1 2 d S . .
S2 S 0.02665(10) 0.2500 0.31330(16) 0.0357(4) Uani 1 2 d S . .
O1 O 0.0787(2) 0.1183(2) -0.2122(3) 0.0567(9) Uani 1 1 d . . .
O2 O -0.1166(2) 0.1222(2) 0.0925(4) 0.0576(9) Uani 1 1 d . . .
N1 N 0.1183(2) 0.0066(2) 0.2752(4) 0.0332(8) Uani 1 1 d . . .
C1 C 0.2280(4) 0.2500 0.2670(9) 0.075(3) Uani 1 2 d S . .
H1A H 0.2641 0.1979 0.2636 0.090 Uiso 0.50 1 calc PR . .
H1B H 0.2641 0.3021 0.2636 0.090 Uiso 0.50 1 calc PR . .
C2 C 0.1914(6) 0.2500 0.4080(9) 0.094(3) Uani 1 2 d S . .
H2A H 0.2150 0.3017 0.4603 0.113 Uiso 0.50 1 calc PR . .
H2B H 0.2150 0.1983 0.4603 0.113 Uiso 0.50 1 calc PR . .
C3 C 0.1103(5) 0.2500 0.4530(7) 0.074(3) Uani 1 2 d S . .
H3A H 0.1024 0.3021 0.5190 0.089 Uiso 0.50 1 calc PR . .
H3B H 0.1024 0.1979 0.5190 0.089 Uiso 0.50 1 calc PR . .
C4 C 0.0942(2) 0.0667(3) 0.2065(5) 0.0314(10) Uani 1 1 d . . .
C5 C 0.1538(2) -0.0624(3) 0.3719(5) 0.0344(11) Uani 1 1 d . . .
C6A C 0.2062(15) -0.0260(13) 0.4995(17) 0.107(9) Uani 0.50 1 d P . .
H6A1 H 0.2492 0.0111 0.4560 0.160 Uiso 0.50 1 calc PR . .
H6A2 H 0.2312 -0.0746 0.5562 0.160 Uiso 0.50 1 calc PR . .
H6A3 H 0.1722 0.0089 0.5689 0.160 Uiso 0.50 1 calc PR . .
C7A C 0.2150(11) -0.1168(14) 0.2748(19) 0.099(7) Uani 0.50 1 d P . .
H7A1 H 0.2581 -0.0781 0.2360 0.149 Uiso 0.50 1 calc PR . .
H7A2 H 0.1862 -0.1438 0.1886 0.149 Uiso 0.50 1 calc PR . .
H7A3 H 0.2394 -0.1627 0.3386 0.149 Uiso 0.50 1 calc PR . .
C8B C 0.0931(10) -0.0728(11) 0.5043(15) 0.068(5) Uani 0.50 1 d P . .
H8B1 H 0.0997 -0.0239 0.5761 0.101 Uiso 0.50 1 calc PR . .
H8B2 H 0.1035 -0.1283 0.5573 0.101 Uiso 0.50 1 calc PR . .
H8B3 H 0.0372 -0.0727 0.4640 0.101 Uiso 0.50 1 calc PR . .
C6B C 0.2319(9) -0.0216(13) 0.4232(18) 0.071(6) Uani 0.50 1 d P . .
H6B1 H 0.2552 0.0130 0.3394 0.106 Uiso 0.50 1 calc PR . .
H6B2 H 0.2704 -0.0678 0.4529 0.106 Uiso 0.50 1 calc PR . .
H6B3 H 0.2214 0.0167 0.5110 0.106 Uiso 0.50 1 calc PR . .
C7B C 0.1613(10) -0.1412(11) 0.278(2) 0.076(6) Uani 0.50 1 d P . .
H7B1 H 0.2065 -0.1338 0.2054 0.114 Uiso 0.50 1 calc PR . .
H7B2 H 0.1104 -0.1506 0.2210 0.114 Uiso 0.50 1 calc PR . .
H7B3 H 0.1721 -0.1920 0.3434 0.114 Uiso 0.50 1 calc PR . .
C8A C 0.0881(11) -0.1232(14) 0.422(3) 0.137(10) Uani 0.50 1 d P . .
H8A1 H 0.0564 -0.0958 0.5044 0.205 Uiso 0.50 1 calc PR . .
H8A2 H 0.1126 -0.1778 0.4596 0.205 Uiso 0.50 1 calc PR . .
H8A3 H 0.0520 -0.1361 0.3356 0.205 Uiso 0.50 1 calc PR . .
C9 C 0.0706(2) 0.1365(3) -0.0853(5) 0.0359(11) Uani 1 1 d . . .
C10 C -0.0489(3) 0.1390(3) 0.0990(5) 0.0366(11) Uani 1 1 d . . .

loop_
_atom_site_aniso_label
_atom_site_aniso_U_11
_atom_site_aniso_U_22
_atom_site_aniso_U_33
_atom_site_aniso_U_23
_atom_site_aniso_U_13
_atom_site_aniso_U_12
Fe1 0.0259(3) 0.0288(4) 0.0269(3) 0.0003(3) 0.0014(2) 0.0004(3)
S1 0.0226(8) 0.0398(9) 0.0351(8) 0.000 -0.0022(7) 0.000
S2 0.0438(9) 0.0405(10) 0.0228(8) 0.000 0.0049(7) 0.000
O1 0.064(2) 0.073(2) 0.0327(18) -0.0141(18) 0.0025(16) 0.0055(19)
O2 0.033(2) 0.069(3) 0.070(2) -0.0085(19) 0.0033(17) -0.0057(19)
N1 0.032(2) 0.028(2) 0.039(2) 0.0024(18) 0.0018(16) -0.0025(18)
C1 0.035(4) 0.121(8) 0.069(5) 0.000 -0.026(4) 0.000
C2 0.066(6) 0.176(11) 0.040(5) 0.000 -0.022(5) 0.000
C3 0.084(7) 0.118(8) 0.021(4) 0.000 -0.012(4) 0.000
C4 0.029(2) 0.032(3) 0.033(2) -0.003(2) 0.0031(19) -0.006(2)
C5 0.033(2) 0.032(3) 0.039(2) 0.007(2) -0.008(2) 0.001(2)
C6A 0.20(3) 0.044(9) 0.076(13) 0.009(9) -0.079(13) -0.026(12)
C7A 0.127(16) 0.117(18) 0.054(8) -0.011(10) -0.006(11) 0.088(14)
C8B 0.050(8) 0.111(15) 0.042(7) 0.042(7) 0.010(6) 0.007(9)
C6B 0.051(8) 0.058(9) 0.103(14) 0.044(11) -0.054(9) -0.004(7)
C7B 0.116(15) 0.042(8) 0.069(9) 0.002(7) -0.036(12) 0.034(11)
C8A 0.045(8) 0.14(2) 0.23(3) 0.148(18) 0.000(16) -0.002(13)
C9 0.032(2) 0.041(3) 0.035(2) -0.004(2) 0.000(2) 0.003(2)
C10 0.031(3) 0.041(3) 0.038(2) -0.004(2) 0.002(2) 0.000(2)

loop_
_atom_type_symbol
_atom_type_description
_atom_type_scat_dispersion_real
_atom_type_scat_dispersion_imag
_atom_type_scat_source
C C 0.0033 0.0016 'International Tables Vol C Tables 4.2.6.8 and 6.1.1.4'
H H 0.0000 0.0000 'International Tables Vol C Tables 4.2.6.8 and 6.1.1.4'
N N 0.0061 0.0033 'International Tables Vol C Tables 4.2.6.8 and 6.1.1.4'
O O 0.0106 0.0060 'International Tables Vol C Tables 4.2.6.8 and 6.1.1.4'
S S 0.1246 0.1234 'International Tables Vol C Tables 4.2.6.8 and 6.1.1.4'
Fe Fe 0.3463 0.8444 'International Tables Vol C Tables 4.2.6.8 and 6.1.1.4'

loop_
_geom_angle_atom_site_label_1
_geom_angle_atom_site_label_2
_geom_angle_atom_site_label_3
_geom_angle
_geom_angle_site_symmetry_1
_geom_angle_site_symmetry_3
_geom_angle_publ_flag
C9 Fe1 C10 91.66(18) . . ?
C9 Fe1 C4 100.40(19) . . ?
C10 Fe1 C4 98.41(19) . . ?
C9 Fe1 S2 160.26(15) . . ?
C10 Fe1 S2 87.84(14) . . ?
C4 Fe1 S2 99.19(12) . . ?
C9 Fe1 S1 88.42(14) . . ?
C10 Fe1 S1 159.05(15) . . ?
C4 Fe1 S1 102.17(12) . . ?
S2 Fe1 S1 85.12(5) . . ?
C9 Fe1 Fe1 105.35(15) . 8_565 ?
C10 Fe1 Fe1 103.99(15) . 8_565 ?
C4 Fe1 Fe1 145.05(12) . 8_565 ?
S2 Fe1 Fe1 55.87(3) . 8_565 ?
S1 Fe1 Fe1 56.04(2) . 8_565 ?
C1 S1 Fe1 112.1(2) . 8_565 ?
C1 S1 Fe1 112.1(2) . . ?
Fe1 S1 Fe1 67.92(5) 8_565 . ?
C3 S2 Fe1 111.9(2) . 8_565 ?
C3 S2 Fe1 111.9(2) . . ?
Fe1 S2 Fe1 68.25(5) 8_565 . ?
C4 N1 C5 173.8(4) . . ?
C2 C1 S1 122.6(6) . . ?
C2 C1 H1A 106.7 . . ?
S1 C1 H1A 106.7 . . ?
C2 C1 H1B 106.7 . . ?
S1 C1 H1B 106.7 . . ?
H1A C1 H1B 106.6 . . ?
C1 C2 C3 132.4(7) . . ?
C1 C2 H2A 104.1 . . ?
C3 C2 H2A 104.1 . . ?
C1 C2 H2B 104.1 . . ?
C3 C2 H2B 104.1 . . ?
H2A C2 H2B 105.5 . . ?
C2 C3 S2 121.8(5) . . ?
C2 C3 H3A 106.9 . . ?
S2 C3 H3A 106.9 . . ?
C2 C3 H3B 106.9 . . ?
S2 C3 H3B 106.9 . . ?
H3A C3 H3B 106.7 . . ?
N1 C4 Fe1 176.5(4) . . ?
C7B C5 N1 107.3(7) . . ?
C7B C5 C8A 73.5(11) . . ?
N1 C5 C8A 109.4(7) . . ?
C7B C5 C6B 116.0(10) . . ?
N1 C5 C6B 102.3(7) . . ?
C8A C5 C6B 142.4(10) . . ?
C7B C5 C6A 132.0(11) . . ?
N1 C5 C6A 112.7(8) . . ?
C8A C5 C6A 114.9(12) . . ?
C6B C5 C6A 30.6(10) . . ?
C7B C5 C8B 113.3(10) . . ?
N1 C5 C8B 104.6(7) . . ?
C8A C5 C8B 40.9(10) . . ?
C6B C5 C8B 111.8(9) . . ?
C6A C5 C8B 81.3(10) . . ?
C7B C5 C7A 36.8(9) . . ?
N1 C5 C7A 108.8(7) . . ?
C8A C5 C7A 107.2(12) . . ?
C6B C5 C7A 80.4(11) . . ?
C6A C5 C7A 103.4(12) . . ?
C8B C5 C7A 140.9(11) . . ?
C5 C6A H6A1 109.5 . . ?
C5 C6A H6A2 109.5 . . ?
H6A1 C6A H6A2 109.5 . . ?
C5 C6A H6A3 109.5 . . ?
H6A1 C6A H6A3 109.5 . . ?
H6A2 C6A H6A3 109.5 . . ?
C5 C7A H7A1 109.5 . . ?
C5 C7A H7A2 109.5 . . ?
H7A1 C7A H7A2 109.5 . . ?
C5 C7A H7A3 109.5 . . ?
H7A1 C7A H7A3 109.5 . . ?
H7A2 C7A H7A3 109.5 . . ?
C5 C8B H8B1 109.5 . . ?
C5 C8B H8B2 109.5 . . ?
H8B1 C8B H8B2 109.5 . . ?
C5 C8B H8B3 109.5 . . ?
H8B1 C8B H8B3 109.5 . . ?
H8B2 C8B H8B3 109.5 . . ?
C5 C6B H6B1 109.5 . . ?
C5 C6B H6B2 109.5 . . ?
H6B1 C6B H6B2 109.5 . . ?
C5 C6B H6B3 109.5 . . ?
H6B1 C6B H6B3 109.5 . . ?
H6B2 C6B H6B3 109.5 . . ?
C5 C7B H7B1 109.5 . . ?
C5 C7B H7B2 109.5 . . ?
H7B1 C7B H7B2 109.5 . . ?
C5 C7B H7B3 109.5 . . ?
H7B1 C7B H7B3 109.5 . . ?
H7B2 C7B H7B3 109.5 . . ?
C5 C8A H8A1 109.5 . . ?
C5 C8A H8A2 109.5 . . ?
H8A1 C8A H8A2 109.5 . . ?
C5 C8A H8A3 109.5 . . ?
H8A1 C8A H8A3 109.5 . . ?
H8A2 C8A H8A3 109.5 . . ?
O1 C9 Fe1 178.1(4) . . ?
O2 C10 Fe1 178.9(4) . . ?

loop_
_geom_bond_atom_site_label_1
_geom_bond_atom_site_label_2
_geom_bond_distance
_geom_bond_site_symmetry_2
_geom_bond_publ_flag
Fe1 C9 1.764(4) . ?
Fe1 C10 1.770(4) . ?
Fe1 C4 1.868(5) . ?
Fe1 S2 2.2511(13) . ?
Fe1 S1 2.2608(13) . ?
Fe1 Fe1 2.5258(12) 8_565 ?
S1 C1 1.811(7) . ?
S1 Fe1 2.2608(13) 8_565 ?
S2 C3 1.835(7) . ?
S2 Fe1 2.2511(13) 8_565 ?
O1 C9 1.151(4) . ?
O2 C10 1.139(5) . ?
N1 C4 1.163(5) . ?
N1 C5 1.469(5) . ?
C1 C2 1.371(10) . ?
C1 H1A 0.9900 . ?
C1 H1B 0.9900 . ?
C2 C3 1.384(11) . ?
C2 H2A 0.9900 . ?
C2 H2B 0.9900 . ?
C3 H3A 0.9900 . ?
C3 H3B 0.9900 . ?
C5 C7B 1.461(17) . ?
C5 C8A 1.485(17) . ?
C5 C6B 1.491(16) . ?
C5 C6A 1.512(18) . ?
C5 C8B 1.533(15) . ?
C5 C7A 1.554(17) . ?
C6A H6A1 0.9800 . ?
C6A H6A2 0.9800 . ?
C6A H6A3 0.9800 . ?
C7A H7A1 0.9800 . ?
C7A H7A2 0.9800 . ?
C7A H7A3 0.9800 . ?
C8B H8B1 0.9800 . ?
C8B H8B2 0.9800 . ?
C8B H8B3 0.9800 . ?
C6B H6B1 0.9800 . ?
C6B H6B2 0.9800 . ?
C6B H6B3 0.9800 . ?
C7B H7B1 0.9800 . ?
C7B H7B2 0.9800 . ?
C7B H7B3 0.9800 . ?
C8A H8A1 0.9800 . ?
C8A H8A2 0.9800 . ?
C8A H8A3 0.9800 . ?

loop_
_geom_torsion_atom_site_label_1
_geom_torsion_atom_site_label_2
_geom_torsion_atom_site_label_3
_geom_torsion_atom_site_label_4
_geom_torsion
_geom_torsion_site_symmetry_1
_geom_torsion_site_symmetry_2
_geom_torsion_site_symmetry_3
_geom_torsion_site_symmetry_4
_geom_torsion_publ_flag
C9 Fe1 S1 C1 -144.4(2) . . . . ?
C10 Fe1 S1 C1 125.1(4) . . . . ?
C4 Fe1 S1 C1 -44.1(2) . . . . ?
S2 Fe1 S1 C1 54.29(17) . . . . ?
Fe1 Fe1 S1 C1 105.88(17) 8_565 . . . ?
C9 Fe1 S1 Fe1 109.74(14) . . . 8_565 ?
C10 Fe1 S1 Fe1 19.2(4) . . . 8_565 ?
C4 Fe1 S1 Fe1 -149.96(12) . . . 8_565 ?
S2 Fe1 S1 Fe1 -51.59(4) . . . 8_565 ?
C9 Fe1 S2 C3 -125.5(4) . . . . ?
C10 Fe1 S2 C3 145.6(2) . . . . ?
C4 Fe1 S2 C3 47.4(2) . . . . ?
S1 Fe1 S2 C3 -54.12(17) . . . . ?
Fe1 Fe1 S2 C3 -105.85(18) 8_565 . . . ?
C9 Fe1 S2 Fe1 -19.6(4) . . . 8_565 ?
C10 Fe1 S2 Fe1 -108.53(15) . . . 8_565 ?
C4 Fe1 S2 Fe1 153.30(12) . . . 8_565 ?
S1 Fe1 S2 Fe1 51.73(4) . . . 8_565 ?
Fe1 S1 C1 C2 37.08(7) 8_565 . . . ?
Fe1 S1 C1 C2 -37.08(7) . . . . ?
S1 C1 C2 C3 0.0 . . . . ?
C1 C2 C3 S2 0.0 . . . . ?
Fe1 S2 C3 C2 -37.22(8) 8_565 . . . ?
Fe1 S2 C3 C2 37.22(8) . . . . ?
C5 N1 C4 Fe1 -31(9) . . . . ?
C9 Fe1 C4 N1 163(6) . . . . ?
C10 Fe1 C4 N1 -104(6) . . . . ?
S2 Fe1 C4 N1 -15(6) . . . . ?
S1 Fe1 C4 N1 72(6) . . . . ?
Fe1 Fe1 C4 N1 26(6) 8_565 . . . ?
C4 N1 C5 C7B -150(4) . . . . ?
C4 N1 C5 C8A 132(4) . . . . ?
C4 N1 C5 C6B -27(4) . . . . ?
C4 N1 C5 C6A 3(4) . . . . ?
C4 N1 C5 C8B 89(4) . . . . ?
C4 N1 C5 C7A -111(4) . . . . ?
C10 Fe1 C9 O1 64(13) . . . . ?
C4 Fe1 C9 O1 163(13) . . . . ?
S2 Fe1 C9 O1 -25(14) . . . . ?
S1 Fe1 C9 O1 -95(13) . . . . ?
Fe1 Fe1 C9 O1 -41(13) 8_565 . . . ?
C9 Fe1 C10 O2 -79(23) . . . . ?
C4 Fe1 C10 O2 180(100) . . . . ?
S2 Fe1 C10 O2 81(23) . . . . ?
S1 Fe1 C10 O2 11(24) . . . . ?
Fe1 Fe1 C10 O2 27(23) 8_565 . . . ?
